data_2100995
loop_
_publ_author_name
'Wang, J.-C.'
'Shih, L. J.'
'Chen, Y.-J.'
'Wang, Y.'
'Fronczek, F. R.'
'Watkins, S. F.'

_publ_section_title
;
 Structure of
 <i>trans</i>-<i>M</i>(CO)(C~4~N~3~)(PPh~3~)~2~.1.5C~6~H~6~ (<i>M</i> =
 Ir and Rh): the pyramidal geometry of the tricyanomethanide anion
 (C~4~N~3~^{-^})
;
_journal_issue 4
_journal_name_full 'Acta Crystallographica Section B'
_journal_page_first 680
_journal_page_last 685
_journal_paper_doi 10.1107/S0108768193001466
_journal_volume 49
_journal_year 1993
_chemical_formula_moiety 'C41 H30 Ir1 N3 O1,1.5(C6 H6)'
_chemical_formula_sum 'C50 H39 Ir N3 O P2'
_chemical_formula_weight 952.04
_space_group_IT_number 2
_space_group_name_Hall '-P 1'
_space_group_name_H-M_alt 'P -1'
_symmetry_cell_setting triclinic
_symmetry_space_group_name_Hall '-P 1'
_symmetry_space_group_name_H-M 'P -1'
_cell_angle_alpha 91.130(10)
_cell_angle_beta 99.45(2)
_cell_angle_gamma 114.87(2)
_cell_formula_units_Z 2
_cell_length_a 11.549(3)
_cell_length_b 12.528(2)
_cell_length_c 16.931(2)
_cell_volume 2181.5(8)
_diffrn_radiation_type Mo
_diffrn_radiation_wavelength 0.71073
_exptl_absorpt_coefficient_mu 3.16
_exptl_crystal_density_diffrn 1.449
_cod_data_source_file cr0435.cif
_cod_data_source_block cr0435a
_cod_original_cell_volume 2181.5(7)
_cod_original_formula_sum 'C50 H39 Ir1 N3 O1 P2'
_cod_database_code 2100995

loop_
_space_group_symop_id
_space_group_symop_operation_xyz
1 x,y,z
2 -x,-y,-z

loop_
_atom_site_label
_atom_site_fract_x
_atom_site_fract_y
_atom_site_fract_z
Ir1 .32764(2) .16181(2) .250270(10)
P1 .41990(10) .09630(10) .1598(9)
P2 .21970(10) .23080(10) .32668(9)
O10 .5384(5) .4044(5) .2696(4)
N1 .1799(4) -.0036(4) .2300(3)
N2 .0064(7) -.3274(5) .0648(4)
N3 -.1610(10) -.3210(10) .2734(6)
C1 .1022(5) -.0988(5) .2131(4)
C2 .0074(6) -.2760(5) .1220(4)
C3 -.0840(10) -.2702(9) .2384(6)
C4 .0098(6) -.2138(6) .1918(4)
C10 .4573(6) .3089(5) .2635(4)
C11 .3034(5) .0484(5) .0653(3)
C12 .2554(6) -.0631(5) .0248(4)
C13 .1616(7) -.0923(7) -.0451(5)
C14 .1155(7) -.0133(7) -.0754(5)
C15 .1641(7) .0963(7) -.0346(5)
C16 .2569(6) .1288(6) .0362(4)
C21 .4582(5) -.0275(5) .1858(4)
C22 .5261(6) -.0631(6) .1393(4)
C23 .5532(7) -.1590(7) .1585(5)
C24 .5130(7) -.2152(7) .2253(5)
C25 .4536(7) -.1775(7) .2729(5)
C26 .4216(6) -.0831(6) .2525(4)
C31 .5714(5) .2043(5) .1361(4)
C32 .5821(6) .2392(6) .0592(4)
C33 .6994(7) .3215(7) .0448(5)
C34 .8040(7) .3706(7) .1054(5)
C35 .7952(8) .3370(8) .1805(6)
C36 .6789(7) .2527(6) .1979(5)
C41 .0596(5) .1238(5) .3383(4)
C42 .0544(7) .0338(6) .3850(5)
C43 -.0671(7) -.0527(7) .3955(5)
C44 -.1774(8) -.0468(7) .3594(5)
C45 -.1748(8) .0386(8) .3126(6)
C46 -.0534(7) .1267(7) .3005(5)
C51 .1940(5) .3490(5) .2781(4)
C52 .1656(7) .3366(7) .1937(5)
C53 .1462(8) .4282(7) .1537(5)
C54 .1588(8) .5243(8) .1965(6)
C55 .1801(9) .5355(8) .2760(6)
C56 .1989(7) .4477(7) .3201(5)
C61 .3008(6) .2882(5) .4305(4)
C62 .2376(7) .3141(6) .4848(5)
C63 .3083(8) .3609(7) .5653(5)
C64 .4289(8) .3777(7) .5859(5)
C65 .4910(7) .3507(7) .5333(5)
C66 .4281(6) .3052(6) .4553(4)
C71 .4189(9) .4547(9) -.0746(6)
C72 .4449(9) .4845(9) .0675(6)
C73 .3729(9) .4463(8) -.0025(6)
C81 .712 .246 .445
C82 .799 .249 .514
C83 .768 .152 .559
C84 .651 .051 .535
C85 .565 .048 .466
C86 .595 .145 .421
C811 .693 .206 .445
C821 .754 .170 .510
C831 .870 .252 .558
C841 .926 .369 .539
C851 .865 .404 .474
C861 .749 .323 .426
H12 .287 -.118 .044
H13 .128 -.169 -.073
H14 .052 -.034 -.123
H15 .134 .152 -.055
H16 .289 .205 .064
H22 .555 -.022 .095
H23 .597 -.187 .126
H24 .530 -.281 .239
H25 .432 -.215 .320
H26 .377 -.058 .285
H32 .508 .207 .017
H33 .708 .343 -.008
H34 .884 .429 .095
H35 .870 .372 .222
H36 .673 .229 .251
H42 .132 .030 .409
H43 -.072 -.114 .428
H44 -.259 -.106 .366
H45 -.254 .042 .289
H46 -.050 .187 .266
H52 .159 .268 .164
H53 .123 .420 .097
H54 .152 .587 .168
H55 .182 .603 .304
H56 .215 .456 .377
H62 .150 .302 .469
H63 .268 .381 .604
H64 .474 .409 .639
H65 .579 .363 .550
H66 .472 .286 .418

loop_
_geom_angle_atom_site_label_1
_geom_angle_atom_site_label_2
_geom_angle_atom_site_label_3
_geom_angle
P1 Ir1 N1 86.20(10)
P1 Ir1 C10 92.4(2)
P2 Ir1 N1 92.70(10)
P2 Ir1 C10 88.4(2)
N1 Ir1 C10 177.5(2)
Ir1 P1 C11 106.70(10)
Ir1 P1 C21 116.8(2)
Ir1 P1 C31 116.9(2)
C11 P1 C21 106.9(2)
C11 P1 C31 105.9(2)
C21 P1 C31 102.8(2)
Ir1 P2 C41 115.8(2)
Ir1 P2 C51 108.6(2)
Ir1 P2 C61 116.4(2)
C41 P2 C51 105.5(2)
C41 P2 C61 102.5(2)
C51 P2 C61 107.2(2)
Ir1 N1 C1 173.5(4)
N1 C1 C4 179.1(6)
N2 C2 C4 179.4(7)
P1 Ir1 P2 172.83(4)
P1 C11 C12 123.8(4)
P1 C11 C16 116.2(4)
C12 C11 C16 119.9(5)
C11 C12 C13 119.0(5)
C12 C13 C14 122.0(6)
C13 C14 C15 118.1(6)
C14 C15 C16 121.8(6)
C11 C16 C15 119.2(5)
P1 C21 C22 120.0(4)
P1 C21 C26 119.6(4)
C22 C21 C26 120.4(5)
C21 C22 C23 119.9(5)
C22 C23 C24 118.6(6)
C23 C24 C25 121.8(6)
C24 C25 C26 120.0(6)
C21 C26 C25 119.2(5)
P1 C31 C32 122.5(4)
P1 C31 C36 117.8(4)
C32 C31 C36 119.7(5)
C31 C32 C33 120.0(5)
Ir1 C10 O10 177.5(6)
N3 C3 C4 176.5(9)
C1 C4 C2 120.1(5)
C1 C4 C3 121.6(5)
C2 C4 C3 118.4(5)
P2 C41 C42 117.0(4)
P2 C41 C46 123.1(4)
C42 C41 C46 119.8(5)
C41 C42 C43 119.6(5)
C42 C43 C44 119.7(6)
C43 C44 C45 121.7(7)
C44 C45 C46 119.8(7)
C41 C46 C45 119.3(6)
P2 C51 C52 116.9(4)
P2 C51 C56 123.4(4)
C52 C51 C56 119.7(5)
C51 C52 C53 118.4(6)
C52 C53 C54 119.8(7)
C53 C54 C55 122.7(8)
C54 C55 C56 120.8(8)
C51 C56 C55 118.5(6)
C32 C33 C34 120.5(6)
C33 C34 C35 120.1(7)
C34 C35 C36 121.4(7)
C31 C36 C35 118.2(6)
C82 C81 C86 119
C82 C81 C811 88
C82 C81 C821 33
C82 C81 C861 105
C86 C81 C811 36
C86 C81 C821 87
C86 C81 C861 133
C811 C81 C821 54
C811 C81 C861 159
C821 C81 C861 138
C81 C82 C83 120
C81 C82 C811 18
C81 C82 C821 86
C81 C82 C831 171
C81 C82 C841 116
C83 C82 C811 102
P2 C61 C62 121.3(4)
P2 C61 C66 119.4(4)
C62 C61 C66 119.3(5)
C61 C62 C63 118.2(5)
C62 C63 C64 120.6(7)
C63 C64 C65 121.5(7)
C64 C65 C66 120.5(6)
C61 C66 C65 119.8(6)
C71 C73 C72 124.9(8)
C82 C83 C84 119
C82 C83 C821 38
C82 C83 C831 43
C84 C83 C821 85
C84 C83 C831 161
C821 C83 C831 76
C83 C84 C85 119
C83 C84 C821 33
C85 C84 C821 87
C84 C85 C86 119
C81 C86 C85 120
C83 C82 C821 37
C83 C82 C831 63
C83 C82 C841 123
C811 C82 C821 68
C811 C82 C831 160
C811 C82 C841 133
C821 C82 C831 94
C821 C82 C841 153
C831 C82 C841 60
C81 C821 C84 122
C81 C821 C811 15
C81 C821 C831 104
C82 C821 C83 104
C82 C821 C84 153
C82 C821 C811 75
C82 C821 C831 45
C83 C821 C84 61
C83 C821 C811 157
C83 C821 C831 65
C84 C821 C811 109
C81 C86 C811 14
C85 C86 C811 107
C81 C811 C82 73
C81 C811 C86 128
C81 C811 C821 110
C81 C811 C861 14
C82 C811 C86 146
C82 C811 C821 36
C82 C811 C861 83
C86 C811 C821 114
C86 C811 C861 123
C821 C811 C861 119
C81 C821 C82 60
C81 C821 C83 152
C811 C861 C851 120
C84 C821 C831 127
C811 C821 C831 120
C82 C831 C83 73
C82 C831 C821 39
C82 C831 C841 80
C83 C831 C821 37
C83 C831 C841 151
C821 C831 C841 119
C82 C841 C831 38
C82 C841 C851 81
C831 C841 C851 119
C841 C851 C861 120
C81 C861 C811 6
C81 C861 C851 115

loop_
_geom_bond_atom_site_label_1
_geom_bond_atom_site_label_2
_geom_bond_distance
Ir1 P1 2.3190(10)
Ir1 P2 2.3170(10)
Ir1 N1 2.032(4)
Ir1 C10 1.800(5)
P1 C11 1.819(5)
P1 C21 1.826(5)
P1 C31 1.821(5)
P2 C41 1.817(5)
P2 C51 1.815(5)
P2 C61 1.823(5)
O10 C10 1.157(6)
N1 C1 1.146(6)
N2 C2 1.149(7)
N3 C3 1.123(9)
C1 C4 1.380(7)
C2 C4 1.392(8)
C3 C4 1.396(9)
C11 C12 1.383(7)
C11 C16 1.390(7)
C12 C13 1.392(8)
C22 C23 1.395(8)
C23 C24 1.386(8)
C24 C25 1.334(9)
C25 C26 1.413(8)
C31 C32 1.388(7)
C31 C36 1.385(8)
C32 C33 1.379(8)
C33 C34 1.353(9)
C34 C35 1.355(9)
C35 C36 1.398(9)
C41 C42 1.376(7)
C41 C46 1.372(7)
C42 C43 1.409(8)
C43 C44 1.352(9)
C44 C45 1.336(9)
C45 C46 1.424(9)
C51 C52 1.403(8)
C51 C56 1.390(8)
C52 C53 1.423(9)
C53 C54 1.335(9)
C13 C14 1.379(9)
C14 C15 1.366(9)
C15 C16 1.395(8)
C21 C22 1.385(7)
C21 C26 1.370(7)
C63 C64 1.303(9)
C64 C65 1.352(9)
C65 C66 1.379(8)
C71 C73 1.400(10)
C72 C73 1.280(10)
C81 C82 1.394
C81 C86 1.395
C81 C811 0.451
C81 C821 1.606
C81 C861 0.964
C82 C83 1.394
C82 C811 1.453
C82 C821 0.985
C82 C831 0.996
C54 C55 1.320(10)
C55 C56 1.413(9)
C61 C62 1.376(7)
C61 C66 1.383(7)
C62 C63 1.439(9)
C82 C841 1.580
C83 C84 1.395
C83 C821 0.872
C83 C831 1.309
C84 C85 1.395
C84 C821 1.581
C85 C86 1.394
C86 C811 1.067
C811 C821 1.394
C821 C831 1.395
C831 C841 1.394
C841 C851 1.395
C851 C861 1.394
